data_4064729
loop_
_publ_author_name
'Risse, Julie'
'Scopelliti, Rosario'
'Severin, Kay'

_publ_section_title
;
 Beyond Click-Chemistry: Transformation of Azides with Cyclopentadienyl
 Ruthenium Complexes
;
_journal_issue 12
_journal_name_full Organometallics
_journal_page_first 3412
_journal_paper_doi 10.1021/om200295c
_journal_volume 30
_journal_year 2011
_chemical_formula_moiety 'C35 H51 Cl N4 O Ru'
_chemical_formula_sum 'C35 H51 Cl N4 O Ru'
_chemical_formula_weight 680.32
_chemical_name_systematic
; 
 ? 
;
_space_group_IT_number 9
_symmetry_cell_setting monoclinic
_symmetry_space_group_name_Hall 'C -2yc'
_symmetry_space_group_name_H-M 'C 1 c 1'
_atom_sites_solution_hydrogens geom
_atom_sites_solution_primary direct
_atom_sites_solution_secondary difmap
_audit_creation_method SHELXL-97
_cell_angle_alpha 90.00
_cell_angle_beta 98.107(7)
_cell_angle_gamma 90.00
_cell_formula_units_Z 8
_cell_length_a 22.994(3)
_cell_length_b 10.4455(17)
_cell_length_c 29.512(6)
_cell_measurement_reflns_used 419
_cell_measurement_temperature 100(2)
_cell_measurement_theta_max 22
_cell_measurement_theta_min 3
_cell_volume 7017(2)
_computing_cell_refinement 'Dirax/lsq (Duisenberg & Schreurs, 1989-2000)'
_computing_data_collection 'Collect (Bruker AXS BV, 1997-2004)'
_computing_data_reduction 'EvalCCD (Duisenberg & Schreurs, 1990-2000)'
_computing_molecular_graphics 'Bruker SHELXTL'
_computing_publication_material 'Bruker SHELXTL'
_computing_structure_refinement 'SHELXL-97 (Sheldrick, 1997)'
_computing_structure_solution 'SHELXS-97 (Sheldrick, 1990)'
_diffrn_ambient_temperature 100(2)
_diffrn_measured_fraction_theta_full 0.998
_diffrn_measured_fraction_theta_max 0.998
_diffrn_measurement_device_type 'Bruker APEX II CCD'
_diffrn_measurement_method 'phi and omega scans'
_diffrn_radiation_monochromator graphite
_diffrn_radiation_source 'fine-focus sealed tube'
_diffrn_radiation_type MoK\a
_diffrn_radiation_wavelength 0.71073
_diffrn_reflns_av_R_equivalents 0.0720
_diffrn_reflns_av_sigmaI/netI 0.0690
_diffrn_reflns_limit_h_max 29
_diffrn_reflns_limit_h_min -29
_diffrn_reflns_limit_k_max 13
_diffrn_reflns_limit_k_min -13
_diffrn_reflns_limit_l_max 38
_diffrn_reflns_limit_l_min -38
_diffrn_reflns_number 56888
_diffrn_reflns_theta_full 27.50
_diffrn_reflns_theta_max 27.50
_diffrn_reflns_theta_min 3.08
_exptl_absorpt_coefficient_mu 0.554
_exptl_absorpt_correction_T_max 0.7456
_exptl_absorpt_correction_T_min 0.6545
_exptl_absorpt_correction_type multi-scan
_exptl_absorpt_process_details 'SADABS, Bruker AXS, 2008'
_exptl_crystal_colour green
_exptl_crystal_density_diffrn 1.288
_exptl_crystal_density_method 'not measured'
_exptl_crystal_description prismatic
_exptl_crystal_F_000 2864
_exptl_crystal_size_max 0.49
_exptl_crystal_size_mid 0.28
_exptl_crystal_size_min 0.16
_refine_diff_density_max 0.600
_refine_diff_density_min -0.625
_refine_diff_density_rms 0.084
_refine_ls_abs_structure_details 'Flack H D (1983), Acta Cryst. A39, 876-881'
_refine_ls_abs_structure_Flack -0.019(17)
_refine_ls_extinction_method none
_refine_ls_goodness_of_fit_ref 1.112
_refine_ls_hydrogen_treatment constr
_refine_ls_matrix_type full
_refine_ls_number_parameters 757
_refine_ls_number_reflns 15805
_refine_ls_number_restraints 2
_refine_ls_restrained_S_all 1.112
_refine_ls_R_factor_all 0.0504
_refine_ls_R_factor_gt 0.0442
_refine_ls_shift/su_max 0.002
_refine_ls_shift/su_mean 0.000
_refine_ls_structure_factor_coef Fsqd
_refine_ls_weighting_details 'calc w=1/[\s^2^(Fo^2^)+(0.0186P)^2^+0.5763P] where P=(Fo^2^+2Fc^2^)/3'
_refine_ls_weighting_scheme calc
_refine_ls_wR_factor_gt 0.0732
_refine_ls_wR_factor_ref 0.0756
_reflns_number_gt 14527
_reflns_number_total 15805
_reflns_threshold_expression >2sigma(I)
_cod_data_source_file om200295c_si_001.cif
_cod_data_source_block complex_1
_cod_depositor_comments
;
The following automatic conversions were performed:

'_symmetry_cell_setting' value 'Monoclinic' changed to 'monoclinic'
according to /home/saulius/struct/CIF-dictionaries/cif_core.dic
dictionary named 'cif_core.dic' version 2.4.1 from 2010-06-29.

Automatic conversion script
Id: cif_fix_values 1715 2011-07-08 13:25:40Z adriana 
;
_cod_original_cell_volume 7018(2)
_cod_original_sg_symbol_H-M 'C c'
_cod_database_code 4064729

loop_
_symmetry_equiv_pos_as_xyz
'x, y, z'
'x, -y, z+1/2'
'x+1/2, y+1/2, z'
'x+1/2, -y+1/2, z+1/2'

loop_
_atom_site_label
_atom_site_type_symbol
_atom_site_fract_x
_atom_site_fract_y
_atom_site_fract_z
_atom_site_U_iso_or_equiv
_atom_site_adp_type
_atom_site_occupancy
_atom_site_symmetry_multiplicity
_atom_site_calc_flag
_atom_site_refinement_flags
Ru1 Ru 0.583455(10) 0.18725(3) 0.278010(8) 0.00993(7) Uani 1 1 d .
Cl1 Cl 0.54367(4) -0.00893(8) 0.30176(3) 0.01691(19) Uani 1 1 d .
O1 O 0.43976(10) 0.1420(2) 0.24211(8) 0.0145(5) Uani 1 1 d .
N1 N 0.62367(12) 0.1933(3) 0.34237(9) 0.0111(6) Uani 1 1 d .
N2 N 0.67798(12) 0.1519(3) 0.35149(10) 0.0134(6) Uani 1 1 d .
N3 N 0.70143(12) 0.1194(3) 0.31463(10) 0.0137(6) Uani 1 1 d .
N4 N 0.66329(13) 0.1275(3) 0.27608(10) 0.0115(6) Uani 1 1 d .
C1 C 0.48602(15) 0.2197(3) 0.24175(12) 0.0129(7) Uani 1 1 d .
C2 C 0.50468(15) 0.3173(3) 0.27327(12) 0.0114(7) Uani 1 1 d .
H2 H 0.4871 0.3388 0.2995 0.014 Uiso 1 1 calc R
C3 C 0.55501(15) 0.3788(3) 0.25893(12) 0.0122(7) Uani 1 1 d .
C4 C 0.56790(15) 0.3130(3) 0.21748(11) 0.0127(7) Uani 1 1 d .
C5 C 0.52630(15) 0.2059(3) 0.20859(12) 0.0132(8) Uani 1 1 d .
C6 C 0.40878(16) 0.1556(4) 0.28122(12) 0.0205(9) Uani 1 1 d .
H6A H 0.4362 0.1424 0.3094 0.031 Uiso 1 1 calc R
H6B H 0.3772 0.0920 0.2794 0.031 Uiso 1 1 calc R
H6C H 0.3919 0.2418 0.2814 0.031 Uiso 1 1 calc R
C7 C 0.57842(16) 0.5050(3) 0.28220(12) 0.0148(8) Uani 1 1 d .
C8 C 0.54147(16) 0.6152(4) 0.25837(13) 0.0213(9) Uani 1 1 d .
H8A H 0.5428 0.6116 0.2253 0.032 Uiso 1 1 calc R
H8B H 0.5574 0.6973 0.2705 0.032 Uiso 1 1 calc R
H8C H 0.5007 0.6068 0.2641 0.032 Uiso 1 1 calc R
C9 C 0.56991(16) 0.5061(4) 0.33327(12) 0.0202(9) Uani 1 1 d .
H9A H 0.5284 0.4923 0.3359 0.030 Uiso 1 1 calc R
H9B H 0.5825 0.5890 0.3468 0.030 Uiso 1 1 calc R
H9C H 0.5935 0.4377 0.3495 0.030 Uiso 1 1 calc R
C10 C 0.64485(16) 0.5261(4) 0.28153(13) 0.0206(9) Uani 1 1 d .
H10A H 0.6662 0.4472 0.2911 0.031 Uiso 1 1 calc R
H10B H 0.6588 0.5956 0.3026 0.031 Uiso 1 1 calc R
H10C H 0.6516 0.5486 0.2505 0.031 Uiso 1 1 calc R
C11 C 0.61660(15) 0.3466(3) 0.18901(12) 0.0142(8) Uani 1 1 d .
H11A H 0.6294 0.2659 0.1759 0.017 Uiso 1 1 calc R
H11B H 0.6504 0.3792 0.2104 0.017 Uiso 1 1 calc R
C12 C 0.60393(16) 0.4469(4) 0.14834(13) 0.0201(9) Uani 1 1 d .
C13 C 0.63759(17) 0.4012(4) 0.10957(13) 0.0275(10) Uani 1 1 d .
H13A H 0.6327 0.4639 0.0846 0.041 Uiso 1 1 calc R
H13B H 0.6220 0.3182 0.0981 0.041 Uiso 1 1 calc R
H13C H 0.6794 0.3925 0.1214 0.041 Uiso 1 1 calc R
C14 C 0.53858(15) 0.4594(4) 0.13041(13) 0.0246(9) Uani 1 1 d .
H14A H 0.5170 0.4794 0.1559 0.037 Uiso 1 1 calc R
H14B H 0.5241 0.3785 0.1162 0.037 Uiso 1 1 calc R
H14C H 0.5327 0.5281 0.1076 0.037 Uiso 1 1 calc R
C15 C 0.62853(16) 0.5803(4) 0.16211(13) 0.0233(9) Uani 1 1 d .
H15A H 0.6220 0.6376 0.1356 0.035 Uiso 1 1 calc R
H15B H 0.6707 0.5738 0.1728 0.035 Uiso 1 1 calc R
H15C H 0.6085 0.6145 0.1867 0.035 Uiso 1 1 calc R
C16 C 0.51172(16) 0.1087(4) 0.16839(12) 0.0174(8) Uani 1 1 d .
C17 C 0.55768(16) 0.1039(4) 0.13547(12) 0.0203(9) Uani 1 1 d .
H17A H 0.5953 0.0747 0.1520 0.030 Uiso 1 1 calc R
H17B H 0.5625 0.1896 0.1229 0.030 Uiso 1 1 calc R
H17C H 0.5446 0.0444 0.1104 0.030 Uiso 1 1 calc R
C18 C 0.45212(16) 0.1485(4) 0.14050(13) 0.0228(9) Uani 1 1 d .
H18A H 0.4434 0.0927 0.1137 0.034 Uiso 1 1 calc R
H18B H 0.4544 0.2376 0.1304 0.034 Uiso 1 1 calc R
H18C H 0.4209 0.1404 0.1597 0.034 Uiso 1 1 calc R
C19 C 0.50642(18) -0.0287(4) 0.18595(14) 0.0232(9) Uani 1 1 d .
H19A H 0.5441 -0.0553 0.2031 0.035 Uiso 1 1 calc R
H19B H 0.4959 -0.0864 0.1599 0.035 Uiso 1 1 calc R
H19C H 0.4759 -0.0319 0.2060 0.035 Uiso 1 1 calc R
C20 C 0.59468(15) 0.2008(3) 0.38398(11) 0.0127(7) Uani 1 1 d .
H20A H 0.5827 0.1136 0.3920 0.015 Uiso 1 1 calc R
H20B H 0.5587 0.2534 0.3772 0.015 Uiso 1 1 calc R
C21 C 0.63406(16) 0.2587(4) 0.42535(12) 0.0203(9) Uani 1 1 d .
H21A H 0.6717 0.2113 0.4305 0.024 Uiso 1 1 calc R
H21B H 0.6429 0.3490 0.4187 0.024 Uiso 1 1 calc R
C22 C 0.60495(15) 0.2531(4) 0.46838(12) 0.0151(8) Uani 1 1 d .
C23 C 0.56913(16) 0.3522(4) 0.47924(13) 0.0210(9) Uani 1 1 d .
H23 H 0.5632 0.4248 0.4598 0.025 Uiso 1 1 calc R
C24 C 0.54174(17) 0.3461(4) 0.51865(14) 0.0279(10) Uani 1 1 d .
H24 H 0.5169 0.4138 0.5257 0.033 Uiso 1 1 calc R
C25 C 0.55091(19) 0.2406(5) 0.54742(13) 0.0332(11) Uani 1 1 d .
H25 H 0.5330 0.2367 0.5745 0.040 Uiso 1 1 calc R
C26 C 0.58609(18) 0.1418(4) 0.53646(13) 0.0301(10) Uani 1 1 d .
H26 H 0.5920 0.0689 0.5558 0.036 Uiso 1 1 calc R
C27 C 0.61315(16) 0.1480(4) 0.49710(13) 0.0213(9) Uani 1 1 d .
H27 H 0.6374 0.0794 0.4899 0.026 Uiso 1 1 calc R
C28 C 0.69119(16) 0.0723(4) 0.23832(12) 0.0160(8) Uani 1 1 d .
H28A H 0.7331 0.0978 0.2419 0.019 Uiso 1 1 calc R
H28B H 0.6717 0.1066 0.2088 0.019 Uiso 1 1 calc R
C29 C 0.68677(16) -0.0743(4) 0.23788(13) 0.0201(9) Uani 1 1 d .
H29A H 0.7034 -0.1078 0.2683 0.024 Uiso 1 1 calc R
H29B H 0.6449 -0.0995 0.2320 0.024 Uiso 1 1 calc R
C30 C 0.71895(16) -0.1338(4) 0.20187(13) 0.0184(8) Uani 1 1 d .
C31 C 0.76921(18) -0.2094(4) 0.21513(14) 0.0279(10) Uani 1 1 d .
H31 H 0.7824 -0.2236 0.2467 0.034 Uiso 1 1 calc R
C32 C 0.79944(18) -0.2631(5) 0.18254(15) 0.0349(12) Uani 1 1 d .
H32 H 0.8336 -0.3128 0.1920 0.042 Uiso 1 1 calc R
C33 C 0.78059(18) -0.2455(4) 0.13638(13) 0.0280(10) Uani 1 1 d .
H33 H 0.8018 -0.2824 0.1143 0.034 Uiso 1 1 calc R
C34 C 0.73078(18) -0.1739(4) 0.12260(13) 0.0281(10) Uani 1 1 d .
H34 H 0.7173 -0.1618 0.0909 0.034 Uiso 1 1 calc R
C35 C 0.70037(18) -0.1196(4) 0.15534(13) 0.0260(10) Uani 1 1 d .
H35 H 0.6659 -0.0714 0.1456 0.031 Uiso 1 1 calc R
Ru2 Ru 0.332878(10) 0.32236(3) 0.411905(8) 0.01083(7) Uani 1 1 d .
Cl2 Cl 0.28994(4) 0.22087(9) 0.34294(3) 0.0199(2) Uani 1 1 d .
O2 O 0.18850(10) 0.2573(2) 0.40352(8) 0.0148(5) Uani 1 1 d .
N5 N 0.37388(12) 0.4274(3) 0.36969(10) 0.0120(6) Uani 1 1 d .
N6 N 0.42729(13) 0.3966(3) 0.36358(10) 0.0165(7) Uani 1 1 d .
N7 N 0.45041(13) 0.3033(3) 0.39077(10) 0.0161(7) Uani 1 1 d .
N8 N 0.41205(12) 0.2539(3) 0.41634(10) 0.0132(6) Uani 1 1 d .
C36 C 0.23565(15) 0.3082(3) 0.42910(12) 0.0130(7) Uani 1 1 d .
C37 C 0.25494(15) 0.4357(3) 0.42831(12) 0.0125(7) Uani 1 1 d .
H37 H 0.2375 0.5018 0.4089 0.015 Uiso 1 1 calc R
C38 C 0.30651(15) 0.4477(3) 0.46277(11) 0.0122(7) Uani 1 1 d .
C39 C 0.31802(15) 0.3210(3) 0.48416(12) 0.0133(7) Uani 1 1 d .
C40 C 0.27559(15) 0.2316(3) 0.46037(12) 0.0140(8) Uani 1 1 d .
C41 C 0.15563(16) 0.3436(4) 0.37086(13) 0.0188(8) Uani 1 1 d .
H41A H 0.1402 0.4147 0.3873 0.028 Uiso 1 1 calc R
H41B H 0.1229 0.2971 0.3532 0.028 Uiso 1 1 calc R
H41C H 0.1816 0.3772 0.3500 0.028 Uiso 1 1 calc R
C42 C 0.33220(15) 0.5806(3) 0.47617(12) 0.0140(8) Uani 1 1 d .
C43 C 0.29500(16) 0.6372(4) 0.51125(13) 0.0195(8) Uani 1 1 d .
H43A H 0.2563 0.6623 0.4954 0.029 Uiso 1 1 calc R
H43B H 0.3150 0.7124 0.5260 0.029 Uiso 1 1 calc R
H43C H 0.2902 0.5726 0.5345 0.029 Uiso 1 1 calc R
C44 C 0.32664(16) 0.6724(4) 0.43458(12) 0.0194(8) Uani 1 1 d .
H44A H 0.3520 0.6425 0.4127 0.029 Uiso 1 1 calc R
H44B H 0.3386 0.7588 0.4450 0.029 Uiso 1 1 calc R
H44C H 0.2858 0.6742 0.4197 0.029 Uiso 1 1 calc R
C45 C 0.39812(17) 0.5783(4) 0.49509(14) 0.0235(9) Uani 1 1 d .
H45A H 0.4040 0.5327 0.5244 0.035 Uiso 1 1 calc R
H45B H 0.4126 0.6663 0.4996 0.035 Uiso 1 1 calc R
H45C H 0.4197 0.5346 0.4733 0.035 Uiso 1 1 calc R
C46 C 0.36445(15) 0.2882(4) 0.52453(12) 0.0165(8) Uani 1 1 d .
H46A H 0.3995 0.3407 0.5215 0.020 Uiso 1 1 calc R
H46B H 0.3757 0.1977 0.5209 0.020 Uiso 1 1 calc R
C47 C 0.35110(17) 0.3046(4) 0.57565(13) 0.0220(9) Uani 1 1 d .
C48 C 0.38444(18) 0.1955(4) 0.60329(14) 0.0328(11) Uani 1 1 d .
H48A H 0.4259 0.1975 0.5988 0.049 Uiso 1 1 calc R
H48B H 0.3672 0.1130 0.5928 0.049 Uiso 1 1 calc R
H48C H 0.3814 0.2066 0.6359 0.049 Uiso 1 1 calc R
C49 C 0.28486(17) 0.2980(4) 0.57875(13) 0.0264(10) Uani 1 1 d .
H49A H 0.2782 0.3178 0.6101 0.040 Uiso 1 1 calc R
H49B H 0.2703 0.2118 0.5705 0.040 Uiso 1 1 calc R
H49C H 0.2640 0.3604 0.5576 0.040 Uiso 1 1 calc R
C50 C 0.37599(18) 0.4291(4) 0.59803(13) 0.0312(11) Uani 1 1 d .
H50A H 0.3698 0.4304 0.6302 0.047 Uiso 1 1 calc R
H50B H 0.3559 0.5023 0.5820 0.047 Uiso 1 1 calc R
H50C H 0.4181 0.4341 0.5962 0.047 Uiso 1 1 calc R
C51 C 0.26046(16) 0.0881(4) 0.46829(14) 0.0200(8) Uani 1 1 d .
C52 C 0.30529(17) 0.0159(4) 0.50332(15) 0.0261(9) Uani 1 1 d .
H52A H 0.3437 0.0147 0.4925 0.039 Uiso 1 1 calc R
H52B H 0.2918 -0.0721 0.5067 0.039 Uiso 1 1 calc R
H52C H 0.3088 0.0595 0.5330 0.039 Uiso 1 1 calc R
C53 C 0.19987(16) 0.0827(4) 0.48625(14) 0.0252(9) Uani 1 1 d .
H53A H 0.2021 0.1313 0.5148 0.038 Uiso 1 1 calc R
H53B H 0.1899 -0.0066 0.4918 0.038 Uiso 1 1 calc R
H53C H 0.1696 0.1199 0.4634 0.038 Uiso 1 1 calc R
C54 C 0.25634(17) 0.0118(4) 0.42320(14) 0.0243(10) Uani 1 1 d .
H54A H 0.2275 0.0523 0.4000 0.036 Uiso 1 1 calc R
H54B H 0.2440 -0.0762 0.4284 0.036 Uiso 1 1 calc R
H54C H 0.2948 0.0107 0.4126 0.036 Uiso 1 1 calc R
C55 C 0.34584(15) 0.5159(3) 0.33368(12) 0.0144(8) Uani 1 1 d .
H55A H 0.3124 0.5591 0.3450 0.017 Uiso 1 1 calc R
H55B H 0.3299 0.4651 0.3064 0.017 Uiso 1 1 calc R
C56 C 0.38732(16) 0.6180(4) 0.31922(14) 0.0249(10) Uani 1 1 d .
H56A H 0.4097 0.6577 0.3468 0.030 Uiso 1 1 calc R
H56B H 0.4158 0.5775 0.3014 0.030 Uiso 1 1 calc R
C57 C 0.35318(16) 0.7197(4) 0.29057(13) 0.0193(8) Uani 1 1 d .
C58 C 0.32578(16) 0.8188(4) 0.31166(14) 0.0228(9) Uani 1 1 d .
H58 H 0.3302 0.8231 0.3441 0.027 Uiso 1 1 calc R
C59 C 0.29245(17) 0.9104(4) 0.28607(16) 0.0275(10) Uani 1 1 d .
H59 H 0.2742 0.9768 0.3009 0.033 Uiso 1 1 calc R
C60 C 0.28565(17) 0.9052(4) 0.23908(16) 0.0336(11) Uani 1 1 d .
H60 H 0.2626 0.9681 0.2216 0.040 Uiso 1 1 calc R
C61 C 0.31183(19) 0.8104(5) 0.21739(15) 0.0379(12) Uani 1 1 d .
H61 H 0.3070 0.8075 0.1849 0.046 Uiso 1 1 calc R
C62 C 0.34593(18) 0.7171(4) 0.24325(14) 0.0277(10) Uani 1 1 d .
H62 H 0.3642 0.6514 0.2280 0.033 Uiso 1 1 calc R
C63 C 0.43973(16) 0.1447(3) 0.44257(12) 0.0161(8) Uani 1 1 d .
H63A H 0.4176 0.1256 0.4682 0.019 Uiso 1 1 calc R
H63B H 0.4803 0.1683 0.4558 0.019 Uiso 1 1 calc R
C64 C 0.44167(17) 0.0244(4) 0.41315(13) 0.0203(8) Uani 1 1 d .
H64A H 0.4010 -0.0056 0.4032 0.024 Uiso 1 1 calc R
H64B H 0.4592 0.0465 0.3854 0.024 Uiso 1 1 calc R
C65 C 0.47691(15) -0.0832(3) 0.43831(12) 0.0156(8) Uani 1 1 d .
C66 C 0.50419(19) -0.1726(4) 0.41368(14) 0.0311(11) Uani 1 1 d .
H66 H 0.5001 -0.1660 0.3813 0.037 Uiso 1 1 calc R
C67 C 0.5376(2) -0.2721(4) 0.43560(16) 0.0410(13) Uani 1 1 d .
H67 H 0.5555 -0.3329 0.4180 0.049 Uiso 1 1 calc R
C68 C 0.54488(18) -0.2825(4) 0.48242(15) 0.0271(10) Uani 1 1 d .
H68 H 0.5683 -0.3492 0.4973 0.033 Uiso 1 1 calc R
C69 C 0.51784(17) -0.1954(4) 0.50758(13) 0.0228(9) Uani 1 1 d .
H69 H 0.5223 -0.2025 0.5400 0.027 Uiso 1 1 calc R
C70 C 0.48385(17) -0.0962(4) 0.48557(13) 0.0242(9) Uani 1 1 d .
H70 H 0.4653 -0.0369 0.5033 0.029 Uiso 1 1 calc R

loop_
_atom_site_aniso_label
_atom_site_aniso_U_11
_atom_site_aniso_U_22
_atom_site_aniso_U_33
_atom_site_aniso_U_23
_atom_site_aniso_U_13
_atom_site_aniso_U_12
Ru1 0.00922(16) 0.01055(15) 0.01001(15) -0.00032(13) 0.00133(12) 0.00018(13)
Cl1 0.0182(5) 0.0129(4) 0.0186(4) 0.0025(4) -0.0012(4) -0.0039(4)
O1 0.0092(13) 0.0183(14) 0.0159(13) -0.0038(10) 0.0020(10) -0.0025(10)
N1 0.0122(16) 0.0098(16) 0.0113(14) 0.0000(12) 0.0019(12) -0.0019(12)
N2 0.0097(16) 0.0138(16) 0.0164(15) 0.0015(12) 0.0001(12) -0.0005(12)
N3 0.0098(16) 0.0162(17) 0.0145(15) 0.0006(13) -0.0008(12) 0.0002(12)
N4 0.0137(17) 0.0105(16) 0.0105(15) 0.0005(12) 0.0029(12) -0.0003(13)
C1 0.0098(19) 0.0109(18) 0.0176(19) 0.0040(14) 0.0003(14) 0.0038(14)
C2 0.0104(18) 0.0127(19) 0.0113(17) 0.0006(14) 0.0021(14) 0.0010(15)
C3 0.0134(19) 0.0088(18) 0.0143(17) 0.0039(14) 0.0014(14) 0.0037(14)
C4 0.0114(18) 0.0151(19) 0.0112(16) 0.0046(14) 0.0004(14) 0.0017(15)
C5 0.016(2) 0.0135(19) 0.0103(17) 0.0022(14) 0.0011(14) 0.0024(15)
C6 0.018(2) 0.028(2) 0.0164(19) 0.0005(16) 0.0075(16) -0.0050(17)
C7 0.017(2) 0.0108(17) 0.0179(19) -0.0047(16) 0.0062(15) -0.0007(16)
C8 0.022(2) 0.016(2) 0.027(2) 0.0019(16) 0.0088(17) 0.0038(16)
C9 0.025(2) 0.015(2) 0.022(2) -0.0048(16) 0.0072(17) -0.0083(16)
C10 0.019(2) 0.021(2) 0.022(2) -0.0035(17) 0.0045(17) -0.0049(17)
C11 0.0122(19) 0.016(2) 0.0147(18) 0.0029(15) 0.0033(14) 0.0005(15)
C12 0.015(2) 0.027(2) 0.0190(19) 0.0078(17) 0.0066(16) 0.0034(17)
C13 0.026(2) 0.038(3) 0.020(2) 0.0051(18) 0.0096(18) -0.002(2)
C14 0.020(2) 0.029(2) 0.026(2) 0.0106(18) 0.0053(17) 0.0018(18)
C15 0.022(2) 0.025(2) 0.024(2) 0.0090(17) 0.0088(17) -0.0016(17)
C16 0.016(2) 0.021(2) 0.0144(18) -0.0044(15) -0.0002(15) 0.0027(16)
C17 0.022(2) 0.024(2) 0.0137(19) -0.0089(16) -0.0015(16) 0.0041(17)
C18 0.020(2) 0.028(2) 0.019(2) -0.0032(17) -0.0041(16) -0.0015(17)
C19 0.023(2) 0.021(2) 0.024(2) -0.0049(18) -0.0023(17) -0.0055(18)
C20 0.0071(18) 0.0148(19) 0.0166(18) 0.0018(14) 0.0029(14) -0.0004(14)
C21 0.018(2) 0.028(2) 0.0161(19) -0.0039(16) 0.0037(16) -0.0036(17)
C22 0.013(2) 0.020(2) 0.0114(18) -0.0030(15) -0.0010(14) -0.0061(15)
C23 0.020(2) 0.025(2) 0.0184(19) -0.0029(16) 0.0019(16) -0.0058(17)
C24 0.019(2) 0.034(3) 0.031(2) -0.0166(19) 0.0040(18) -0.0039(18)
C25 0.035(3) 0.054(3) 0.0124(19) -0.011(2) 0.0091(18) -0.023(2)
C26 0.033(3) 0.036(3) 0.019(2) 0.0075(18) -0.0034(18) -0.011(2)
C27 0.018(2) 0.024(2) 0.021(2) 0.0000(17) -0.0023(16) 0.0004(16)
C28 0.0133(19) 0.023(2) 0.0120(17) 0.0009(15) 0.0037(15) 0.0021(16)
C29 0.020(2) 0.020(2) 0.022(2) -0.0006(16) 0.0090(17) 0.0074(16)
C30 0.020(2) 0.0153(19) 0.0213(19) -0.0005(16) 0.0076(16) 0.0011(16)
C31 0.028(2) 0.040(3) 0.017(2) -0.0037(18) 0.0046(18) 0.007(2)
C32 0.024(3) 0.051(3) 0.031(3) -0.002(2) 0.008(2) 0.021(2)
C33 0.032(3) 0.035(3) 0.019(2) -0.0006(18) 0.0124(18) 0.016(2)
C34 0.029(2) 0.039(3) 0.017(2) 0.0029(18) 0.0053(17) 0.010(2)
C35 0.027(2) 0.027(2) 0.024(2) -0.0004(18) 0.0069(18) 0.0135(19)
Ru2 0.00942(17) 0.00840(14) 0.01503(16) -0.00001(13) 0.00298(12) 0.00082(13)
Cl2 0.0191(5) 0.0205(5) 0.0207(5) -0.0074(4) 0.0050(4) -0.0039(4)
O2 0.0113(13) 0.0096(13) 0.0226(14) 0.0019(10) -0.0011(10) -0.0008(10)
N5 0.0098(16) 0.0114(16) 0.0156(15) 0.0009(12) 0.0039(12) 0.0024(12)
N6 0.0126(16) 0.0179(17) 0.0194(16) -0.0017(13) 0.0041(13) -0.0006(13)
N7 0.0142(16) 0.0135(16) 0.0217(17) -0.0026(13) 0.0062(13) 0.0037(13)
N8 0.0091(16) 0.0124(16) 0.0185(16) -0.0014(13) 0.0032(12) 0.0012(13)
C36 0.0101(18) 0.0144(19) 0.0154(18) 0.0003(15) 0.0054(14) -0.0012(15)
C37 0.0102(19) 0.0100(18) 0.0169(18) 0.0003(15) 0.0009(15) 0.0019(14)
C38 0.0111(19) 0.0131(19) 0.0135(17) 0.0026(14) 0.0058(14) 0.0009(14)
C39 0.0109(18) 0.0129(18) 0.0174(18) 0.0023(15) 0.0065(14) 0.0058(15)
C40 0.0110(19) 0.0142(19) 0.0180(18) 0.0027(15) 0.0058(15) 0.0040(15)
C41 0.015(2) 0.016(2) 0.023(2) 0.0001(16) -0.0018(16) -0.0011(15)
C42 0.0134(19) 0.0126(19) 0.0158(18) -0.0033(15) 0.0010(14) -0.0016(15)
C43 0.019(2) 0.017(2) 0.021(2) -0.0042(16) 0.0002(16) 0.0020(16)
C44 0.022(2) 0.015(2) 0.0202(19) -0.0005(16) 0.0003(16) -0.0040(16)
C45 0.021(2) 0.019(2) 0.029(2) 0.0001(18) 0.0003(18) -0.0054(17)
C46 0.0120(19) 0.019(2) 0.0184(19) 0.0039(15) 0.0026(15) 0.0032(15)
C47 0.020(2) 0.031(2) 0.0149(19) 0.0032(17) 0.0032(16) 0.0053(18)
C48 0.033(3) 0.044(3) 0.022(2) 0.014(2) 0.0046(19) 0.015(2)
C49 0.023(2) 0.037(3) 0.021(2) 0.0052(18) 0.0093(17) 0.0055(19)
C50 0.032(3) 0.046(3) 0.014(2) -0.0004(19) -0.0006(18) 0.007(2)
C51 0.016(2) 0.013(2) 0.032(2) 0.0057(17) 0.0067(17) -0.0017(16)
C52 0.017(2) 0.015(2) 0.046(3) 0.0087(19) 0.0034(19) 0.0027(16)
C53 0.014(2) 0.020(2) 0.043(3) 0.0111(19) 0.0080(18) -0.0025(17)
C54 0.015(2) 0.014(2) 0.044(3) 0.0025(19) 0.0039(19) -0.0007(16)
C55 0.0105(19) 0.0149(19) 0.0184(19) 0.0051(15) 0.0042(15) 0.0028(14)
C56 0.013(2) 0.028(2) 0.036(2) 0.0146(19) 0.0099(18) 0.0002(17)
C57 0.012(2) 0.019(2) 0.028(2) 0.0079(16) 0.0071(16) -0.0022(15)
C58 0.020(2) 0.022(2) 0.028(2) -0.0003(18) 0.0049(17) -0.0080(17)
C59 0.016(2) 0.017(2) 0.050(3) -0.0018(19) 0.0054(19) -0.0042(17)
C60 0.016(2) 0.028(3) 0.055(3) 0.022(2) 0.000(2) -0.0010(19)
C61 0.027(3) 0.063(4) 0.024(2) 0.015(2) 0.0043(19) -0.005(2)
C62 0.024(2) 0.034(3) 0.028(2) 0.0034(19) 0.0104(19) 0.0020(19)
C63 0.013(2) 0.0145(19) 0.021(2) -0.0002(15) 0.0041(16) 0.0031(15)
C64 0.023(2) 0.015(2) 0.021(2) -0.0039(16) -0.0035(16) 0.0066(16)
C65 0.0120(19) 0.0138(19) 0.0206(19) 0.0021(15) 0.0010(15) -0.0024(15)
C66 0.043(3) 0.029(3) 0.024(2) 0.0094(19) 0.014(2) 0.015(2)
C67 0.058(3) 0.032(3) 0.040(3) 0.009(2) 0.028(3) 0.032(2)
C68 0.027(2) 0.017(2) 0.039(3) 0.0118(19) 0.010(2) 0.0106(18)
C69 0.029(2) 0.016(2) 0.021(2) -0.0021(16) -0.0045(17) 0.0014(17)
C70 0.033(2) 0.016(2) 0.022(2) -0.0045(16) -0.0016(18) 0.0108(18)

loop_
_atom_type_symbol
_atom_type_description
_atom_type_scat_dispersion_real
_atom_type_scat_dispersion_imag
_atom_type_scat_source
C C 0.0033 0.0016 'International Tables Vol C Tables 4.2.6.8 and 6.1.1.4'
H H 0.0000 0.0000 'International Tables Vol C Tables 4.2.6.8 and 6.1.1.4'
N N 0.0061 0.0033 'International Tables Vol C Tables 4.2.6.8 and 6.1.1.4'
O O 0.0106 0.0060 'International Tables Vol C Tables 4.2.6.8 and 6.1.1.4'
Cl Cl 0.1484 0.1585 'International Tables Vol C Tables 4.2.6.8 and 6.1.1.4'
Ru Ru -1.2594 0.8363 'International Tables Vol C Tables 4.2.6.8 and 6.1.1.4'

loop_
_geom_angle_atom_site_label_1
_geom_angle_atom_site_label_2
_geom_angle_atom_site_label_3
_geom_angle
N4 Ru1 N1 74.06(12)
N4 Ru1 C3 122.86(13)
N1 Ru1 C3 107.60(13)
N4 Ru1 C4 102.31(12)
N1 Ru1 C4 138.89(13)
C3 Ru1 C4 39.36(12)
N4 Ru1 C2 160.84(12)
N1 Ru1 C2 107.52(12)
C3 Ru1 C2 38.02(12)
C4 Ru1 C2 63.48(12)
N4 Ru1 C5 115.29(12)
N1 Ru1 C5 169.88(12)
C3 Ru1 C5 64.58(13)
C4 Ru1 C5 38.23(12)
C2 Ru1 C5 62.37(12)
N4 Ru1 C1 150.31(12)
N1 Ru1 C1 135.13(12)
C3 Ru1 C1 61.06(13)
C4 Ru1 C1 60.90(12)
C2 Ru1 C1 35.32(12)
C5 Ru1 C1 36.20(11)
N4 Ru1 Cl1 97.77(9)
N1 Ru1 Cl1 83.87(9)
C3 Ru1 Cl1 139.31(9)
C4 Ru1 Cl1 136.33(10)
C2 Ru1 Cl1 101.39(9)
C5 Ru1 Cl1 98.09(9)
C1 Ru1 Cl1 83.00(9)
C1 O1 C6 115.3(3)
N2 N1 C20 112.0(3)
N2 N1 Ru1 119.0(2)
C20 N1 Ru1 126.1(2)
N1 N2 N3 113.7(3)
N2 N3 N4 112.8(3)
N3 N4 C28 108.3(3)
N3 N4 Ru1 120.2(2)
C28 N4 Ru1 131.1(2)
O1 C1 C2 127.1(3)
O1 C1 C5 122.0(3)
C2 C1 C5 110.8(3)
O1 C1 Ru1 127.8(2)
C2 C1 Ru1 67.9(2)
C5 C1 Ru1 68.66(19)
C1 C2 C3 108.2(3)
C1 C2 Ru1 76.8(2)
C3 C2 Ru1 67.32(19)
C1 C2 H2 125.9
C3 C2 H2 125.9
Ru1 C2 H2 121.6
C2 C3 C4 107.5(3)
C2 C3 C7 119.6(3)
C4 C3 C7 132.0(3)
C2 C3 Ru1 74.7(2)
C4 C3 Ru1 72.16(19)
C7 C3 Ru1 126.9(2)
C3 C4 C5 107.6(3)
C3 C4 C11 126.7(3)
C5 C4 C11 125.7(3)
C3 C4 Ru1 68.47(18)
C5 C4 Ru1 73.67(19)
C11 C4 Ru1 122.2(2)
C1 C5 C4 105.4(3)
C1 C5 C16 119.3(3)
C4 C5 C16 134.0(3)
C1 C5 Ru1 75.1(2)
C4 C5 Ru1 68.09(19)
C16 C5 Ru1 131.4(2)
O1 C6 H6A 109.5
O1 C6 H6B 109.5
H6A C6 H6B 109.5
O1 C6 H6C 109.5
H6A C6 H6C 109.5
H6B C6 H6C 109.5
C8 C7 C10 111.7(3)
C8 C7 C9 107.6(3)
C10 C7 C9 105.8(3)
C8 C7 C3 107.4(3)
C10 C7 C3 113.4(3)
C9 C7 C3 110.8(3)
C7 C8 H8A 109.5
C7 C8 H8B 109.5
H8A C8 H8B 109.5
C7 C8 H8C 109.5
H8A C8 H8C 109.5
H8B C8 H8C 109.5
C7 C9 H9A 109.5
C7 C9 H9B 109.5
H9A C9 H9B 109.5
C7 C9 H9C 109.5
H9A C9 H9C 109.5
H9B C9 H9C 109.5
C7 C10 H10A 109.5
C7 C10 H10B 109.5
H10A C10 H10B 109.5
C7 C10 H10C 109.5
H10A C10 H10C 109.5
H10B C10 H10C 109.5
C4 C11 C12 119.7(3)
C4 C11 H11A 107.4
C12 C11 H11A 107.4
C4 C11 H11B 107.4
C12 C11 H11B 107.4
H11A C11 H11B 106.9
C14 C12 C15 108.8(3)
C14 C12 C13 110.0(3)
C15 C12 C13 105.8(3)
C14 C12 C11 112.6(3)
C15 C12 C11 112.1(3)
C13 C12 C11 107.4(3)
C12 C13 H13A 109.5
C12 C13 H13B 109.5
H13A C13 H13B 109.5
C12 C13 H13C 109.5
H13A C13 H13C 109.5
H13B C13 H13C 109.5
C12 C14 H14A 109.5
C12 C14 H14B 109.5
H14A C14 H14B 109.5
C12 C14 H14C 109.5
H14A C14 H14C 109.5
H14B C14 H14C 109.5
C12 C15 H15A 109.5
C12 C15 H15B 109.5
H15A C15 H15B 109.5
C12 C15 H15C 109.5
H15A C15 H15C 109.5
H15B C15 H15C 109.5
C17 C16 C19 106.1(3)
C17 C16 C18 108.0(3)
C19 C16 C18 108.8(3)
C17 C16 C5 114.2(3)
C19 C16 C5 111.7(3)
C18 C16 C5 107.9(3)
C16 C17 H17A 109.5
C16 C17 H17B 109.5
H17A C17 H17B 109.5
C16 C17 H17C 109.5
H17A C17 H17C 109.5
H17B C17 H17C 109.5
C16 C18 H18A 109.5
C16 C18 H18B 109.5
H18A C18 H18B 109.5
C16 C18 H18C 109.5
H18A C18 H18C 109.5
H18B C18 H18C 109.5
C16 C19 H19A 109.5
C16 C19 H19B 109.5
H19A C19 H19B 109.5
C16 C19 H19C 109.5
H19A C19 H19C 109.5
H19B C19 H19C 109.5
N1 C20 C21 113.3(3)
N1 C20 H20A 108.9
C21 C20 H20A 108.9
N1 C20 H20B 108.9
C21 C20 H20B 108.9
H20A C20 H20B 107.7
C22 C21 C20 111.7(3)
C22 C21 H21A 109.3
C20 C21 H21A 109.3
C22 C21 H21B 109.3
C20 C21 H21B 109.3
H21A C21 H21B 107.9
C27 C22 C23 119.0(3)
C27 C22 C21 120.3(3)
C23 C22 C21 120.7(3)
C22 C23 C24 120.6(4)
C22 C23 H23 119.7
C24 C23 H23 119.7
C25 C24 C23 119.8(4)
C25 C24 H24 120.1
C23 C24 H24 120.1
C26 C25 C24 119.6(4)
C26 C25 H25 120.2
C24 C25 H25 120.2
C25 C26 C27 120.4(4)
C25 C26 H26 119.8
C27 C26 H26 119.8
C22 C27 C26 120.6(4)
C22 C27 H27 119.7
C26 C27 H27 119.7
N4 C28 C29 111.1(3)
N4 C28 H28A 109.4
C29 C28 H28A 109.4
N4 C28 H28B 109.4
C29 C28 H28B 109.4
H28A C28 H28B 108.0
C30 C29 C28 112.2(3)
C30 C29 H29A 109.2
C28 C29 H29A 109.2
C30 C29 H29B 109.2
C28 C29 H29B 109.2
H29A C29 H29B 107.9
C35 C30 C31 117.4(3)
C35 C30 C29 122.6(3)
C31 C30 C29 119.9(3)
C32 C31 C30 120.5(4)
C32 C31 H31 119.8
C30 C31 H31 119.8
C33 C32 C31 120.9(4)
C33 C32 H32 119.6
C31 C32 H32 119.6
C34 C33 C32 119.6(4)
C34 C33 H33 120.2
C32 C33 H33 120.2
C33 C34 C35 119.6(4)
C33 C34 H34 120.2
C35 C34 H34 120.2
C30 C35 C34 122.0(4)
C30 C35 H35 119.0
C34 C35 H35 119.0
N8 Ru2 N5 73.95(12)
N8 Ru2 C38 122.19(13)
N5 Ru2 C38 107.88(12)
N8 Ru2 C39 101.76(12)
N5 Ru2 C39 139.34(13)
C38 Ru2 C39 39.58(12)
N8 Ru2 C37 160.65(13)
N5 Ru2 C37 107.78(12)
C38 Ru2 C37 38.50(12)
C39 Ru2 C37 63.90(12)
N8 Ru2 C40 115.02(13)
N5 Ru2 C40 170.21(12)
C38 Ru2 C40 64.50(13)
C39 Ru2 C40 37.84(13)
C37 Ru2 C40 62.45(12)
N8 Ru2 C36 150.13(13)
N5 Ru2 C36 135.46(12)
C38 Ru2 C36 61.23(13)
C39 Ru2 C36 60.83(12)
C37 Ru2 C36 35.28(12)
C40 Ru2 C36 36.24(12)
N8 Ru2 Cl2 99.51(9)
N5 Ru2 Cl2 83.48(9)
C38 Ru2 Cl2 138.27(10)
C39 Ru2 Cl2 136.12(10)
C37 Ru2 Cl2 99.83(9)
C40 Ru2 Cl2 98.29(10)
C36 Ru2 Cl2 82.25(9)
C36 O2 C41 115.6(3)
N6 N5 C55 112.1(3)
N6 N5 Ru2 119.2(2)
C55 N5 Ru2 126.4(2)
N5 N6 N7 113.7(3)
N6 N7 N8 112.6(3)
N7 N8 C63 108.9(3)
N7 N8 Ru2 120.3(2)
C63 N8 Ru2 130.7(2)
O2 C36 C37 126.8(3)
O2 C36 C40 122.0(3)
C37 C36 C40 111.2(3)
O2 C36 Ru2 128.1(2)
C37 C36 Ru2 68.10(19)
C40 C36 Ru2 68.75(19)
C36 C37 C38 107.4(3)
C36 C37 Ru2 76.6(2)
C38 C37 Ru2 66.52(18)
C36 C37 H37 126.3
C38 C37 H37 126.3
Ru2 C37 H37 122.1
C37 C38 C39 107.5(3)
C37 C38 C42 120.2(3)
C39 C38 C42 131.4(3)
C37 C38 Ru2 75.0(2)
C39 C38 Ru2 72.55(19)
C42 C38 Ru2 126.5(2)
C40 C39 C38 107.5(3)
C40 C39 C46 125.5(3)
C38 C39 C46 126.9(3)
C40 C39 Ru2 73.91(19)
C38 C39 Ru2 67.87(18)
C46 C39 Ru2 124.8(2)
C36 C40 C39 105.9(3)
C36 C40 C51 119.4(3)
C39 C40 C51 133.6(3)
C36 C40 Ru2 75.0(2)
C39 C40 Ru2 68.25(18)
C51 C40 Ru2 130.7(2)
O2 C41 H41A 109.5
O2 C41 H41B 109.5
H41A C41 H41B 109.5
O2 C41 H41C 109.5
H41A C41 H41C 109.5
H41B C41 H41C 109.5
C38 C42 C45 113.7(3)
C38 C42 C44 111.7(3)
C45 C42 C44 105.3(3)
C38 C42 C43 106.7(3)
C45 C42 C43 111.8(3)
C44 C42 C43 107.6(3)
C42 C43 H43A 109.5
C42 C43 H43B 109.5
H43A C43 H43B 109.5
C42 C43 H43C 109.5
H43A C43 H43C 109.5
H43B C43 H43C 109.5
C42 C44 H44A 109.5
C42 C44 H44B 109.5
H44A C44 H44B 109.5
C42 C44 H44C 109.5
H44A C44 H44C 109.5
H44B C44 H44C 109.5
C42 C45 H45A 109.5
C42 C45 H45B 109.5
H45A C45 H45B 109.5
C42 C45 H45C 109.5
H45A C45 H45C 109.5
H45B C45 H45C 109.5
C39 C46 C47 120.7(3)
C39 C46 H46A 107.2
C47 C46 H46A 107.2
C39 C46 H46B 107.2
C47 C46 H46B 107.2
H46A C46 H46B 106.8
C50 C47 C49 108.9(3)
C50 C47 C48 105.8(3)
C49 C47 C48 111.0(3)
C50 C47 C46 112.9(3)
C49 C47 C46 112.1(3)
C48 C47 C46 105.9(3)
C47 C48 H48A 109.5
C47 C48 H48B 109.5
H48A C48 H48B 109.5
C47 C48 H48C 109.5
H48A C48 H48C 109.5
H48B C48 H48C 109.5
C47 C49 H49A 109.5
C47 C49 H49B 109.5
H49A C49 H49B 109.5
C47 C49 H49C 109.5
H49A C49 H49C 109.5
H49B C49 H49C 109.5
C47 C50 H50A 109.5
C47 C50 H50B 109.5
H50A C50 H50B 109.5
C47 C50 H50C 109.5
H50A C50 H50C 109.5
H50B C50 H50C 109.5
C54 C51 C52 106.1(3)
C54 C51 C53 109.0(3)
C52 C51 C53 107.3(3)
C54 C51 C40 110.7(3)
C52 C51 C40 115.2(3)
C53 C51 C40 108.3(3)
C51 C52 H52A 109.5
C51 C52 H52B 109.5
H52A C52 H52B 109.5
C51 C52 H52C 109.5
H52A C52 H52C 109.5
H52B C52 H52C 109.5
C51 C53 H53A 109.5
C51 C53 H53B 109.5
H53A C53 H53B 109.5
C51 C53 H53C 109.5
H53A C53 H53C 109.5
H53B C53 H53C 109.5
C51 C54 H54A 109.5
C51 C54 H54B 109.5
H54A C54 H54B 109.5
C51 C54 H54C 109.5
H54A C54 H54C 109.5
H54B C54 H54C 109.5
N5 C55 C56 114.1(3)
N5 C55 H55A 108.7
C56 C55 H55A 108.7
N5 C55 H55B 108.7
C56 C55 H55B 108.7
H55A C55 H55B 107.6
C57 C56 C55 110.6(3)
C57 C56 H56A 109.5
C55 C56 H56A 109.5
C57 C56 H56B 109.5
C55 C56 H56B 109.5
H56A C56 H56B 108.1
C62 C57 C58 117.7(4)
C62 C57 C56 122.1(4)
C58 C57 C56 120.2(4)
C59 C58 C57 121.2(4)
C59 C58 H58 119.4
C57 C58 H58 119.4
C60 C59 C58 120.0(4)
C60 C59 H59 120.0
C58 C59 H59 120.0
C61 C60 C59 120.4(4)
C61 C60 H60 119.8
C59 C60 H60 119.8
C60 C61 C62 119.8(4)
C60 C61 H61 120.1
C62 C61 H61 120.1
C57 C62 C61 120.8(4)
C57 C62 H62 119.6
C61 C62 H62 119.6
N8 C63 C64 112.5(3)
N8 C63 H63A 109.1
C64 C63 H63A 109.1
N8 C63 H63B 109.1
C64 C63 H63B 109.1
H63A C63 H63B 107.8
C65 C64 C63 112.7(3)
C65 C64 H64A 109.0
C63 C64 H64A 109.0
C65 C64 H64B 109.0
C63 C64 H64B 109.0
H64A C64 H64B 107.8
C66 C65 C70 117.7(4)
C66 C65 C64 119.5(3)
C70 C65 C64 122.8(3)
C65 C66 C67 121.2(4)
C65 C66 H66 119.4
C67 C66 H66 119.4
C68 C67 C66 120.4(4)
C68 C67 H67 119.8
C66 C67 H67 119.8
C67 C68 C69 119.3(4)
C67 C68 H68 120.3
C69 C68 H68 120.3
C68 C69 C70 120.2(4)
C68 C69 H69 119.9
C70 C69 H69 119.9
C65 C70 C69 121.0(3)
C65 C70 H70 119.5
C69 C70 H70 119.5

loop_
_geom_bond_atom_site_label_1
_geom_bond_atom_site_label_2
_geom_bond_distance
Ru1 N4 1.947(3)
Ru1 N1 1.993(3)
Ru1 C3 2.155(3)
Ru1 C4 2.205(3)
Ru1 C2 2.252(3)
Ru1 C5 2.281(4)
Ru1 C1 2.367(3)
Ru1 Cl1 2.3892(9)
O1 C1 1.339(4)
O1 C6 1.446(4)
N1 N2 1.313(4)
N1 C20 1.480(4)
N2 N3 1.325(4)
N3 N4 1.338(4)
N4 C28 1.479(4)
C1 C2 1.406(5)
C1 C5 1.446(5)
C2 C3 1.439(5)
C2 H2 0.9500
C3 C4 1.469(5)
C3 C7 1.548(5)
C4 C5 1.471(5)
C4 C11 1.533(4)
C5 C16 1.561(5)
C6 H6A 0.9800
C6 H6B 0.9800
C6 H6C 0.9800
C7 C8 1.540(5)
C7 C10 1.546(5)
C7 C9 1.547(5)
C8 H8A 0.9800
C8 H8B 0.9800
C8 H8C 0.9800
C9 H9A 0.9800
C9 H9B 0.9800
C9 H9C 0.9800
C10 H10A 0.9800
C10 H10B 0.9800
C10 H10C 0.9800
C11 C12 1.589(5)
C11 H11A 0.9900
C11 H11B 0.9900
C12 C14 1.527(5)
C12 C15 1.537(5)
C12 C13 1.544(5)
C13 H13A 0.9800
C13 H13B 0.9800
C13 H13C 0.9800
C14 H14A 0.9800
C14 H14B 0.9800
C14 H14C 0.9800
C15 H15A 0.9800
C15 H15B 0.9800
C15 H15C 0.9800
C16 C17 1.534(5)
C16 C19 1.537(5)
C16 C18 1.552(5)
C17 H17A 0.9800
C17 H17B 0.9800
C17 H17C 0.9800
C18 H18A 0.9800
C18 H18B 0.9800
C18 H18C 0.9800
C19 H19A 0.9800
C19 H19B 0.9800
C19 H19C 0.9800
C20 C21 1.538(5)
C20 H20A 0.9900
C20 H20B 0.9900
C21 C22 1.518(5)
C21 H21A 0.9900
C21 H21B 0.9900
C22 C27 1.384(5)
C22 C23 1.388(5)
C23 C24 1.400(5)
C23 H23 0.9500
C24 C25 1.389(6)
C24 H24 0.9500
C25 C26 1.378(6)
C25 H25 0.9500
C26 C27 1.394(5)
C26 H26 0.9500
C27 H27 0.9500
C28 C29 1.534(5)
C28 H28A 0.9900
C28 H28B 0.9900
C29 C30 1.511(5)
C29 H29A 0.9900
C29 H29B 0.9900
C30 C35 1.387(5)
C30 C31 1.409(5)
C31 C32 1.383(5)
C31 H31 0.9500
C32 C33 1.382(6)
C32 H32 0.9500
C33 C34 1.380(5)
C33 H33 0.9500
C34 C35 1.391(5)
C34 H34 0.9500
C35 H35 0.9500
Ru2 N8 1.943(3)
Ru2 N5 1.994(3)
Ru2 C38 2.143(3)
Ru2 C39 2.207(3)
Ru2 C37 2.256(3)
Ru2 C40 2.283(3)
Ru2 C36 2.366(3)
Ru2 Cl2 2.3820(10)
O2 C36 1.341(4)
O2 C41 1.451(4)
N5 N6 1.306(4)
N5 C55 1.485(4)
N6 N7 1.325(4)
N7 N8 1.342(4)
N8 C63 1.472(5)
C36 C37 1.405(5)
C36 C40 1.448(5)
C37 C38 1.454(5)
C37 H37 0.9500
C38 C39 1.474(5)
C38 C42 1.539(5)
C39 C40 1.457(5)
C39 C46 1.522(5)
C40 C51 1.563(5)
C41 H41A 0.9800
C41 H41B 0.9800
C41 H41C 0.9800
C42 C45 1.540(5)
C42 C44 1.549(5)
C42 C43 1.550(5)
C43 H43A 0.9800
C43 H43B 0.9800
C43 H43C 0.9800
C44 H44A 0.9800
C44 H44B 0.9800
C44 H44C 0.9800
C45 H45A 0.9800
C45 H45B 0.9800
C45 H45C 0.9800
C46 C47 1.591(5)
C46 H46A 0.9900
C46 H46B 0.9900
C47 C50 1.532(6)
C47 C49 1.540(5)
C47 C48 1.541(5)
C48 H48A 0.9800
C48 H48B 0.9800
C48 H48C 0.9800
C49 H49A 0.9800
C49 H49B 0.9800
C49 H49C 0.9800
C50 H50A 0.9800
C50 H50B 0.9800
C50 H50C 0.9800
C51 C54 1.543(5)
C51 C52 1.549(5)
C51 C53 1.560(5)
C52 H52A 0.9800
C52 H52B 0.9800
C52 H52C 0.9800
C53 H53A 0.9800
C53 H53B 0.9800
C53 H53C 0.9800
C54 H54A 0.9800
C54 H54B 0.9800
C54 H54C 0.9800
C55 C56 1.531(5)
C55 H55A 0.9900
C55 H55B 0.9900
C56 C57 1.508(5)
C56 H56A 0.9900
C56 H56B 0.9900
C57 C62 1.383(5)
C57 C58 1.402(5)
C58 C59 1.381(6)
C58 H58 0.9500
C59 C60 1.374(6)
C59 H59 0.9500
C60 C61 1.364(6)
C60 H60 0.9500
C61 C62 1.407(6)
C61 H61 0.9500
C62 H62 0.9500
C63 C64 1.531(5)
C63 H63A 0.9900
C63 H63B 0.9900
C64 C65 1.518(5)
C64 H64A 0.9900
C64 H64B 0.9900
C65 C66 1.386(5)
C65 C70 1.388(5)
C66 C67 1.396(6)
C66 H66 0.9500
C67 C68 1.373(6)
C67 H67 0.9500
C68 C69 1.377(5)
C68 H68 0.9500
C69 C70 1.401(5)
C69 H69 0.9500
C70 H70 0.9500

loop_
_geom_torsion_atom_site_label_1
_geom_torsion_atom_site_label_2
_geom_torsion_atom_site_label_3
_geom_torsion_atom_site_label_4
_geom_torsion
N4 Ru1 N1 N2 -3.2(2)
C3 Ru1 N1 N2 -123.3(3)
C4 Ru1 N1 N2 -93.8(3)
C2 Ru1 N1 N2 -163.3(2)
C5 Ru1 N1 N2 -161.5(6)
C1 Ru1 N1 N2 170.3(2)
Cl1 Ru1 N1 N2 96.7(2)
N4 Ru1 N1 C20 -162.4(3)
C3 Ru1 N1 C20 77.5(3)
C4 Ru1 N1 C20 107.1(3)
C2 Ru1 N1 C20 37.6(3)
C5 Ru1 N1 C20 39.3(8)
C1 Ru1 N1 C20 11.2(4)
Cl1 Ru1 N1 C20 -62.5(3)
C20 N1 N2 N3 167.1(3)
Ru1 N1 N2 N3 5.2(4)
N1 N2 N3 N4 -4.3(4)
N2 N3 N4 C28 -172.2(3)
N2 N3 N4 Ru1 1.8(4)
N1 Ru1 N4 N3 0.7(2)
C3 Ru1 N4 N3 101.6(3)
C4 Ru1 N4 N3 138.4(3)
C2 Ru1 N4 N3 98.3(4)
C5 Ru1 N4 N3 176.6(2)
C1 Ru1 N4 N3 -170.1(2)
Cl1 Ru1 N4 N3 -80.6(3)
N1 Ru1 N4 C28 173.0(3)
C3 Ru1 N4 C28 -86.0(3)
C4 Ru1 N4 C28 -49.3(3)
C2 Ru1 N4 C28 -89.4(5)
C5 Ru1 N4 C28 -11.1(3)
C1 Ru1 N4 C28 2.3(5)
Cl1 Ru1 N4 C28 91.7(3)
C6 O1 C1 C2 -4.7(5)
C6 O1 C1 C5 171.2(3)
C6 O1 C1 Ru1 84.6(4)
N4 Ru1 C1 O1 94.0(4)
N1 Ru1 C1 O1 -73.4(3)
C3 Ru1 C1 O1 -159.6(3)
C4 Ru1 C1 O1 155.1(3)
C2 Ru1 C1 O1 -120.5(4)
C5 Ru1 C1 O1 114.7(4)
Cl1 Ru1 C1 O1 0.6(3)
N4 Ru1 C1 C2 -145.4(2)
N1 Ru1 C1 C2 47.2(3)
C3 Ru1 C1 C2 -39.1(2)
C4 Ru1 C1 C2 -84.4(2)
C5 Ru1 C1 C2 -124.8(3)
Cl1 Ru1 C1 C2 121.16(19)
N4 Ru1 C1 C5 -20.7(3)
N1 Ru1 C1 C5 171.9(2)
C3 Ru1 C1 C5 85.7(2)
C4 Ru1 C1 C5 40.4(2)
C2 Ru1 C1 C5 124.8(3)
Cl1 Ru1 C1 C5 -114.1(2)
O1 C1 C2 C3 -178.2(3)
C5 C1 C2 C3 5.5(4)
Ru1 C1 C2 C3 60.4(2)
O1 C1 C2 Ru1 121.4(4)
C5 C1 C2 Ru1 -54.9(3)
N4 Ru1 C2 C1 121.1(4)
N1 Ru1 C2 C1 -147.1(2)
C3 Ru1 C2 C1 116.5(3)
C4 Ru1 C2 C1 76.4(2)
C5 Ru1 C2 C1 33.21(19)
Cl1 Ru1 C2 C1 -60.0(2)
N4 Ru1 C2 C3 4.6(5)
N1 Ru1 C2 C3 96.4(2)
C4 Ru1 C2 C3 -40.1(2)
C5 Ru1 C2 C3 -83.3(2)
C1 Ru1 C2 C3 -116.5(3)
Cl1 Ru1 C2 C3 -176.52(18)
C1 C2 C3 C4 -1.4(4)
Ru1 C2 C3 C4 65.2(2)
C1 C2 C3 C7 169.3(3)
Ru1 C2 C3 C7 -124.1(3)
C1 C2 C3 Ru1 -66.5(3)
N4 Ru1 C3 C2 -178.20(19)
N1 Ru1 C3 C2 -96.1(2)
C4 Ru1 C3 C2 114.6(3)
C5 Ru1 C3 C2 77.0(2)
C1 Ru1 C3 C2 36.25(19)
Cl1 Ru1 C3 C2 5.2(3)
N4 Ru1 C3 C4 67.2(2)
N1 Ru1 C3 C4 149.28(19)
C2 Ru1 C3 C4 -114.6(3)
C5 Ru1 C3 C4 -37.64(19)
C1 Ru1 C3 C4 -78.3(2)
Cl1 Ru1 C3 C4 -109.36(19)
N4 Ru1 C3 C7 -62.5(3)
N1 Ru1 C3 C7 19.6(3)
C4 Ru1 C3 C7 -129.7(4)
C2 Ru1 C3 C7 115.8(4)
C5 Ru1 C3 C7 -167.3(3)
C1 Ru1 C3 C7 152.0(3)
Cl1 Ru1 C3 C7 121.0(2)
C2 C3 C4 C5 -3.1(4)
C7 C3 C4 C5 -172.2(4)
Ru1 C3 C4 C5 63.8(2)
C2 C3 C4 C11 178.3(3)
C7 C3 C4 C11 9.2(6)
Ru1 C3 C4 C11 -114.9(3)
C2 C3 C4 Ru1 -66.9(2)
C7 C3 C4 Ru1 124.1(4)
N4 Ru1 C4 C3 -127.6(2)
N1 Ru1 C4 C3 -47.8(3)
C2 Ru1 C4 C3 38.75(19)
C5 Ru1 C4 C3 117.0(3)
C1 Ru1 C4 C3 78.8(2)
Cl1 Ru1 C4 C3 117.04(19)
N4 Ru1 C4 C5 115.4(2)
N1 Ru1 C4 C5 -164.77(19)
C3 Ru1 C4 C5 -117.0(3)
C2 Ru1 C4 C5 -78.2(2)
C1 Ru1 C4 C5 -38.21(18)
Cl1 Ru1 C4 C5 0.1(2)
N4 Ru1 C4 C11 -6.8(3)
N1 Ru1 C4 C11 72.9(3)
C3 Ru1 C4 C11 120.7(4)
C2 Ru1 C4 C11 159.5(3)
C5 Ru1 C4 C11 -122.3(4)
C1 Ru1 C4 C11 -160.5(3)
Cl1 Ru1 C4 C11 -122.2(3)
O1 C1 C5 C4 176.2(3)
C2 C1 C5 C4 -7.2(4)
Ru1 C1 C5 C4 -61.7(2)
O1 C1 C5 C16 7.4(5)
C2 C1 C5 C16 -176.0(3)
Ru1 C1 C5 C16 129.5(3)
O1 C1 C5 Ru1 -122.1(3)
C2 C1 C5 Ru1 54.5(3)
C3 C4 C5 C1 6.1(4)
C11 C4 C5 C1 -175.2(3)
Ru1 C4 C5 C1 66.6(2)
C3 C4 C5 C16 172.5(4)
C11 C4 C5 C16 -8.8(6)
Ru1 C4 C5 C16 -127.1(4)
C3 C4 C5 Ru1 -60.4(2)
C11 C4 C5 Ru1 118.3(3)
N4 Ru1 C5 C1 168.84(19)
N1 Ru1 C5 C1 -34.3(8)
C3 Ru1 C5 C1 -75.1(2)
C4 Ru1 C5 C1 -113.8(3)
C2 Ru1 C5 C1 -32.42(19)
Cl1 Ru1 C5 C1 66.24(19)
N4 Ru1 C5 C4 -77.4(2)
N1 Ru1 C5 C4 79.5(7)
C3 Ru1 C5 C4 38.74(19)
C2 Ru1 C5 C4 81.4(2)
C1 Ru1 C5 C4 113.8(3)
Cl1 Ru1 C5 C4 -179.96(17)
N4 Ru1 C5 C16 52.7(3)
N1 Ru1 C5 C16 -150.4(6)
C3 Ru1 C5 C16 168.8(3)
C4 Ru1 C5 C16 130.0(4)
C2 Ru1 C5 C16 -148.6(3)
C1 Ru1 C5 C16 -116.2(4)
Cl1 Ru1 C5 C16 -49.9(3)
C2 C3 C7 C8 -83.5(4)
C4 C3 C7 C8 84.5(4)
Ru1 C3 C7 C8 -176.1(2)
C2 C3 C7 C10 152.6(3)
C4 C3 C7 C10 -39.4(5)
Ru1 C3 C7 C10 59.9(4)
C2 C3 C7 C9 33.7(4)
C4 C3 C7 C9 -158.3(4)
Ru1 C3 C7 C9 -58.9(4)
C3 C4 C11 C12 -89.0(4)
C5 C4 C11 C12 92.6(4)
Ru1 C4 C11 C12 -174.9(3)
C4 C11 C12 C14 -22.6(5)
C4 C11 C12 C15 100.5(4)
C4 C11 C12 C13 -143.7(3)
C1 C5 C16 C17 179.6(3)
C4 C5 C16 C17 14.7(6)
Ru1 C5 C16 C17 -84.5(4)
C1 C5 C16 C19 -60.0(4)
C4 C5 C16 C19 135.1(4)
Ru1 C5 C16 C19 35.9(4)
C1 C5 C16 C18 59.6(4)
C4 C5 C16 C18 -105.3(4)
Ru1 C5 C16 C18 155.5(3)
N2 N1 C20 C21 43.5(4)
Ru1 N1 C20 C21 -156.1(3)
N1 C20 C21 C22 -174.6(3)
C20 C21 C22 C27 90.1(4)
C20 C21 C22 C23 -89.0(4)
C27 C22 C23 C24 0.1(6)
C21 C22 C23 C24 179.2(3)
C22 C23 C24 C25 0.7(6)
C23 C24 C25 C26 -1.2(6)
C24 C25 C26 C27 1.0(6)
C23 C22 C27 C26 -0.3(6)
C21 C22 C27 C26 -179.4(3)
C25 C26 C27 C22 -0.2(6)
N3 N4 C28 C29 81.3(4)
Ru1 N4 C28 C29 -91.8(4)
N4 C28 C29 C30 -175.7(3)
C28 C29 C30 C35 -68.1(5)
C28 C29 C30 C31 113.3(4)
C35 C30 C31 C32 2.1(6)
C29 C30 C31 C32 -179.3(4)
C30 C31 C32 C33 -1.0(7)
C31 C32 C33 C34 -0.4(7)
C32 C33 C34 C35 0.5(7)
C31 C30 C35 C34 -2.0(6)
C29 C30 C35 C34 179.4(4)
C33 C34 C35 C30 0.8(7)
N8 Ru2 N5 N6 4.4(2)
C38 Ru2 N5 N6 123.8(3)
C39 Ru2 N5 N6 93.9(3)
C37 Ru2 N5 N6 164.3(2)
C36 Ru2 N5 N6 -169.4(2)
Cl2 Ru2 N5 N6 -97.4(3)
N8 Ru2 N5 C55 165.7(3)
C38 Ru2 N5 C55 -75.0(3)
C39 Ru2 N5 C55 -104.8(3)
C37 Ru2 N5 C55 -34.4(3)
C36 Ru2 N5 C55 -8.1(4)
Cl2 Ru2 N5 C55 63.8(3)
C55 N5 N6 N7 -170.3(3)
Ru2 N5 N6 N7 -6.5(4)
N5 N6 N7 N8 4.8(4)
N6 N7 N8 C63 175.5(3)
N6 N7 N8 Ru2 -1.2(4)
N5 Ru2 N8 N7 -1.6(2)
C38 Ru2 N8 N7 -102.9(3)
C39 Ru2 N8 N7 -139.9(3)
C37 Ru2 N8 N7 -99.6(4)
C40 Ru2 N8 N7 -177.4(2)
C36 Ru2 N8 N7 169.7(2)
Cl2 Ru2 N8 N7 78.7(3)
N5 Ru2 N8 C63 -177.5(3)
C38 Ru2 N8 C63 81.2(3)
C39 Ru2 N8 C63 44.2(3)
C37 Ru2 N8 C63 84.5(5)
C40 Ru2 N8 C63 6.7(4)
C36 Ru2 N8 C63 -6.2(5)
Cl2 Ru2 N8 C63 -97.2(3)
C41 O2 C36 C37 2.0(5)
C41 O2 C36 C40 -174.7(3)
C41 O2 C36 Ru2 -87.7(4)
N8 Ru2 C36 O2 -94.7(4)
N5 Ru2 C36 O2 73.4(4)
C38 Ru2 C36 O2 160.0(4)
C39 Ru2 C36 O2 -154.5(4)
C37 Ru2 C36 O2 120.3(4)
C40 Ru2 C36 O2 -114.7(4)
Cl2 Ru2 C36 O2 0.9(3)
N8 Ru2 C36 C37 145.0(2)
N5 Ru2 C36 C37 -47.0(3)
C38 Ru2 C36 C37 39.7(2)
C39 Ru2 C36 C37 85.2(2)
C40 Ru2 C36 C37 125.0(3)
Cl2 Ru2 C36 C37 -119.4(2)
N8 Ru2 C36 C40 20.0(4)
N5 Ru2 C36 C40 -172.0(2)
C38 Ru2 C36 C40 -85.3(2)
C39 Ru2 C36 C40 -39.8(2)
C37 Ru2 C36 C40 -125.0(3)
Cl2 Ru2 C36 C40 115.6(2)
O2 C36 C37 C38 178.2(3)
C40 C36 C37 C38 -4.8(4)
Ru2 C36 C37 C38 -59.8(2)
O2 C36 C37 Ru2 -122.0(3)
C40 C36 C37 Ru2 54.9(2)
N8 Ru2 C37 C36 -120.4(4)
N5 Ru2 C37 C36 147.4(2)
C38 Ru2 C37 C36 -116.0(3)
C39 Ru2 C37 C36 -75.7(2)
C40 Ru2 C37 C36 -33.1(2)
Cl2 Ru2 C37 C36 61.2(2)
N8 Ru2 C37 C38 -4.5(5)
N5 Ru2 C37 C38 -96.6(2)
C39 Ru2 C37 C38 40.3(2)
C40 Ru2 C37 C38 82.9(2)
C36 Ru2 C37 C38 116.0(3)
Cl2 Ru2 C37 C38 177.15(18)
C36 C37 C38 C39 0.6(4)
Ru2 C37 C38 C39 -65.8(2)
C36 C37 C38 C42 -169.8(3)
Ru2 C37 C38 C42 123.8(3)
C36 C37 C38 Ru2 66.4(2)
N8 Ru2 C38 C37 178.25(19)
N5 Ru2 C38 C37 96.3(2)
C39 Ru2 C38 C37 -114.3(3)
C40 Ru2 C38 C37 -77.1(2)
C36 Ru2 C38 C37 -36.33(19)
Cl2 Ru2 C38 C37 -4.2(3)
N8 Ru2 C38 C39 -67.5(2)
N5 Ru2 C38 C39 -149.40(19)
C37 Ru2 C38 C39 114.3(3)
C40 Ru2 C38 C39 37.22(19)
C36 Ru2 C38 C39 78.0(2)
Cl2 Ru2 C38 C39 110.1(2)
N8 Ru2 C38 C42 61.5(3)
N5 Ru2 C38 C42 -20.4(3)
C39 Ru2 C38 C42 129.0(4)
C37 Ru2 C38 C42 -116.7(4)
C40 Ru2 C38 C42 166.2(3)
C36 Ru2 C38 C42 -153.1(3)
Cl2 Ru2 C38 C42 -120.9(3)
C37 C38 C39 C40 3.7(4)
C42 C38 C39 C40 172.6(3)
Ru2 C38 C39 C40 -63.7(2)
C37 C38 C39 C46 -174.9(3)
C42 C38 C39 C46 -6.0(6)
Ru2 C38 C39 C46 117.7(3)
C37 C38 C39 Ru2 67.4(2)
C42 C38 C39 Ru2 -123.7(4)
N8 Ru2 C39 C40 -115.8(2)
N5 Ru2 C39 C40 165.2(2)
C38 Ru2 C39 C40 117.1(3)
C37 Ru2 C39 C40 77.9(2)
C36 Ru2 C39 C40 38.08(19)
Cl2 Ru2 C39 C40 1.5(3)
N8 Ru2 C39 C38 127.0(2)
N5 Ru2 C39 C38 48.0(3)
C37 Ru2 C39 C38 -39.19(19)
C40 Ru2 C39 C38 -117.1(3)
C36 Ru2 C39 C38 -79.0(2)
Cl2 Ru2 C39 C38 -115.59(19)
N8 Ru2 C39 C46 6.5(3)
N5 Ru2 C39 C46 -72.5(4)
C38 Ru2 C39 C46 -120.5(4)
C37 Ru2 C39 C46 -159.7(3)
C40 Ru2 C39 C46 122.4(4)
C36 Ru2 C39 C46 160.5(4)
Cl2 Ru2 C39 C46 123.9(3)
O2 C36 C40 C39 -175.8(3)
C37 C36 C40 C39 7.1(4)
Ru2 C36 C40 C39 61.6(2)
O2 C36 C40 C51 -6.0(5)
C37 C36 C40 C51 176.8(3)
Ru2 C36 C40 C51 -128.6(3)
O2 C36 C40 Ru2 122.6(3)
C37 C36 C40 Ru2 -54.6(3)
C38 C39 C40 C36 -6.4(4)
C46 C39 C40 C36 172.2(3)
Ru2 C39 C40 C36 -66.2(2)
C38 C39 C40 C51 -174.0(3)
C46 C39 C40 C51 4.6(6)
Ru2 C39 C40 C51 126.1(4)
C38 C39 C40 Ru2 59.8(2)
C46 C39 C40 Ru2 -121.6(3)
N8 Ru2 C40 C36 -169.2(2)
C38 Ru2 C40 C36 75.4(2)
C39 Ru2 C40 C36 114.4(3)
C37 Ru2 C40 C36 32.2(2)
Cl2 Ru2 C40 C36 -64.6(2)
N8 Ru2 C40 C39 76.5(2)
C38 Ru2 C40 C39 -38.92(19)
C37 Ru2 C40 C39 -82.1(2)
C36 Ru2 C40 C39 -114.4(3)
Cl2 Ru2 C40 C39 -178.92(18)
N8 Ru2 C40 C51 -53.1(4)
C38 Ru2 C40 C51 -168.5(4)
C39 Ru2 C40 C51 -129.6(4)
C37 Ru2 C40 C51 148.3(4)
C36 Ru2 C40 C51 116.1(4)
Cl2 Ru2 C40 C51 51.5(3)
C37 C38 C42 C45 -154.4(3)
C39 C38 C42 C45 37.8(5)
Ru2 C38 C42 C45 -61.1(4)
C37 C38 C42 C44 -35.4(4)
C39 C38 C42 C44 156.8(3)
Ru2 C38 C42 C44 57.9(4)
C37 C38 C42 C43 81.9(4)
C39 C38 C42 C43 -85.9(4)
Ru2 C38 C42 C43 175.2(2)
C40 C39 C46 C47 -92.0(4)
C38 C39 C46 C47 86.3(4)
Ru2 C39 C46 C47 173.4(3)
C39 C46 C47 C50 -99.1(4)
C39 C46 C47 C49 24.4(5)
C39 C46 C47 C48 145.6(4)
C36 C40 C51 C54 61.1(4)
C39 C40 C51 C54 -132.6(4)
Ru2 C40 C51 C54 -34.2(4)
C36 C40 C51 C52 -178.5(3)
C39 C40 C51 C52 -12.2(6)
Ru2 C40 C51 C52 86.2(4)
C36 C40 C51 C53 -58.4(4)
C39 C40 C51 C53 108.0(4)
Ru2 C40 C51 C53 -153.7(3)
N6 N5 C55 C56 -39.2(4)
Ru2 N5 C55 C56 158.4(3)
N5 C55 C56 C57 -167.8(3)
C55 C56 C57 C62 -96.5(4)
C55 C56 C57 C58 81.3(5)
C62 C57 C58 C59 0.3(6)
C56 C57 C58 C59 -177.5(3)
C57 C58 C59 C60 0.0(6)
C58 C59 C60 C61 -0.2(6)
C59 C60 C61 C62 0.1(7)
C58 C57 C62 C61 -0.4(6)
C56 C57 C62 C61 177.4(4)
C60 C61 C62 C57 0.2(7)
N7 N8 C63 C64 -76.7(4)
Ru2 N8 C63 C64 99.6(3)
N8 C63 C64 C65 172.7(3)
C63 C64 C65 C66 -152.3(4)
C63 C64 C65 C70 27.0(5)
C70 C65 C66 C67 -0.1(6)
C64 C65 C66 C67 179.2(4)
C65 C66 C67 C68 -0.9(8)
C66 C67 C68 C69 1.3(7)
C67 C68 C69 C70 -0.7(7)
C66 C65 C70 C69 0.7(6)
C64 C65 C70 C69 -178.6(4)
C68 C69 C70 C65 -0.3(6)
